data_7026877
loop_
_publ_author_name
'Martinelli, Jonathan'
'Balali-Mood, Beeta'
'Panizzo, Rachael'
'Lythgoe, Mark F.'
'White, Andrew J. P.'
'Ferretti, Patrizia'
'Steinke, Joachim H. G.'
'Vilar, Ramon'

_publ_section_title
;
 Coordination chemistry of amide-functionalised tetraazamacrocycles:
 structural, relaxometric and cytotoxicity studies.
;
_journal_issue 42
_journal_name_full 'Dalton transactions (Cambridge, England : 2003)'
_journal_page_first 10056
_journal_page_last 10067
_journal_paper_doi 10.1039/c0dt00815j
_journal_volume 39
_journal_year 2010
_chemical_formula_moiety 'C28 H40 Cd N8 O4, 2(Cl O4), H2 O'
_chemical_formula_sum 'C28 H42 Cd Cl2 N8 O13'
_chemical_formula_weight 882.00
_chemical_name_systematic
;
?
;
_space_group_IT_number 60
_symmetry_cell_setting orthorhombic
_symmetry_space_group_name_Hall '-P 2n 2ab'
_symmetry_space_group_name_H-M 'P b c n'
_atom_sites_solution_hydrogens geom
_atom_sites_solution_primary direct
_atom_sites_solution_secondary difmap
_audit_creation_method SHELXL-97
_cell_angle_alpha 90.00
_cell_angle_beta 90.00
_cell_angle_gamma 90.00
_cell_formula_units_Z 4
_cell_length_a 20.47188(8)
_cell_length_b 8.61724(3)
_cell_length_c 20.27469(8)
_cell_measurement_reflns_used 32865
_cell_measurement_temperature 173(2)
_cell_measurement_theta_max 71.1497
_cell_measurement_theta_min 2.1549
_cell_volume 3576.68(2)
_computing_cell_refinement 'CrysAlis RED, Oxford Diffraction Ltd'
_computing_data_collection 'CrysAlis CCD, Oxford Diffraction Ltd'
_computing_data_reduction 'CrysAlis RED, Oxford Diffraction Ltd'
_computing_molecular_graphics 'Bruker SHELXTL'
_computing_publication_material 'Bruker SHELXTL'
_computing_structure_refinement 'SHELXL-97 (Sheldrick, 1997)'
_computing_structure_solution 'SHELXS-97 (Sheldrick, 1990)'
_diffrn_ambient_temperature 173(2)
_diffrn_detector_area_resol_mean 8.2556
_diffrn_measured_fraction_theta_full 0.999
_diffrn_measured_fraction_theta_max 0.999
_diffrn_measurement_device_type 'OD Xcalibur PX Ultra'
_diffrn_measurement_method 'phi and omega scans'
_diffrn_radiation_monochromator graphite
_diffrn_radiation_source 'Enhance Ultra (Cu) X-ray Source'
_diffrn_radiation_type CuK\a
_diffrn_radiation_wavelength 1.54184
_diffrn_reflns_av_R_equivalents 0.0283
_diffrn_reflns_av_sigmaI/netI 0.0083
_diffrn_reflns_limit_h_max 25
_diffrn_reflns_limit_h_min -24
_diffrn_reflns_limit_k_max 10
_diffrn_reflns_limit_k_min -10
_diffrn_reflns_limit_l_max 21
_diffrn_reflns_limit_l_min -24
_diffrn_reflns_number 51530
_diffrn_reflns_theta_full 71.27
_diffrn_reflns_theta_max 71.27
_diffrn_reflns_theta_min 4.32
_diffrn_standards_number 0
_exptl_absorpt_coefficient_mu 6.918
_exptl_absorpt_correction_T_max 0.642
_exptl_absorpt_correction_T_min 0.346
_exptl_absorpt_correction_type analytical
_exptl_absorpt_process_details
;
CrysAlisPro, Oxford Diffraction Ltd.,
Version 1.171.33.48 (release 15-09-2009 CrysAlis171 .NET)
(compiled Sep 15 2009,11:49:04)
Analytical numeric absorption correction using a multifaceted crystal
model based on expressions derived by R.C. Clark & J.S. Reid.
(Clark, R. C. & Reid, J. S. (1995). Acta Cryst. A51, 887-897)
;
_exptl_crystal_colour Colourless
_exptl_crystal_density_diffrn 1.638
_exptl_crystal_density_method 'not measured'
_exptl_crystal_description blocks
_exptl_crystal_F_000 1808
_exptl_crystal_size_max 0.22
_exptl_crystal_size_mid 0.19
_exptl_crystal_size_min 0.07
_refine_diff_density_max 0.542
_refine_diff_density_min -1.168
_refine_diff_density_rms 0.065
_refine_ls_extinction_coef 0.00021(4)
_refine_ls_extinction_expression Fc^*^=kFc[1+0.001xFc^2^\l^3^/sin(2\q)]^-1/4^
_refine_ls_extinction_method SHELXL
_refine_ls_goodness_of_fit_ref 1.069
_refine_ls_hydrogen_treatment mixed
_refine_ls_matrix_type full
_refine_ls_number_parameters 245
_refine_ls_number_reflns 3476
_refine_ls_number_restraints 2
_refine_ls_restrained_S_all 1.069
_refine_ls_R_factor_all 0.0266
_refine_ls_R_factor_gt 0.0251
_refine_ls_shift/su_max 0.000
_refine_ls_shift/su_mean 0.000
_refine_ls_structure_factor_coef Fsqd
_refine_ls_weighting_details 'calc w=1/[\s^2^(Fo^2^)+(0.0492P)^2^+1.6753P] where P=(Fo^2^+2Fc^2^)/3'
_refine_ls_weighting_scheme calc
_refine_ls_wR_factor_gt 0.0734
_refine_ls_wR_factor_ref 0.0745
_reflns_number_gt 3263
_reflns_number_total 3476
_reflns_threshold_expression >2sigma(I)
_cod_data_source_file c0dt00815j.txt
_cod_data_source_block 10
_cod_depositor_comments
;
The following automatic conversions were performed:

'_symmetry_cell_setting' value 'Orthorhombic' changed to
'orthorhombic' according to
/home/saulius/struct/CIF-dictionaries/cif_core.dic dictionary named
'cif_core.dic' version 2.4.2 from 2011-04-26.

Automatic conversion script
Id: cif_fix_values 1891 2012-01-12 08:04:46Z andrius 
;
_cod_original_sg_symbol_H-M Pbcn
_cod_database_code 7026877

loop_
_symmetry_equiv_pos_as_xyz
'x, y, z'
'-x+1/2, -y+1/2, z+1/2'
'-x, y, -z+1/2'
'x+1/2, -y+1/2, -z'
'-x, -y, -z'
'x-1/2, y-1/2, -z-1/2'
'x, -y, z-1/2'
'-x-1/2, y-1/2, z'

loop_
_atom_site_label
_atom_site_type_symbol
_atom_site_fract_x
_atom_site_fract_y
_atom_site_fract_z
_atom_site_U_iso_or_equiv
_atom_site_adp_type
_atom_site_occupancy
_atom_site_symmetry_multiplicity
_atom_site_calc_flag
_atom_site_refinement_flags
Cd Cd 0.5000 0.63684(2) 0.2500 0.02208(9) Uani 1 2 d S
N1 N 0.57086(7) 0.78476(17) 0.17355(7) 0.0237(3) Uani 1 1 d .
C2 C 0.53046(9) 0.9073(2) 0.14264(9) 0.0278(4) Uani 1 1 d .
H2A H 0.5530 0.9467 0.1028 0.033 Uiso 1 1 calc R
H2B H 0.5256 0.9949 0.1739 0.033 Uiso 1 1 calc R
C3 C 0.46313(9) 0.8477(2) 0.12345(9) 0.0278(4) Uani 1 1 d .
H3A H 0.4379 0.9337 0.1034 0.033 Uiso 1 1 calc R
H3B H 0.4681 0.7656 0.0897 0.033 Uiso 1 1 calc R
N4 N 0.42578(7) 0.78431(17) 0.17990(7) 0.0235(3) Uani 1 1 d .
C5 C 0.39604(9) 0.9091(2) 0.21999(9) 0.0273(4) Uani 1 1 d .
H5A H 0.3577 0.9514 0.1963 0.033 Uiso 1 1 calc R
H5B H 0.4280 0.9942 0.2255 0.033 Uiso 1 1 calc R
C6 C 0.37461(9) 0.8514(2) 0.28795(9) 0.0270(4) Uani 1 1 d .
H6A H 0.3554 0.9390 0.3129 0.032 Uiso 1 1 calc R
H6B H 0.3403 0.7716 0.2824 0.032 Uiso 1 1 calc R
C13 C 0.59691(9) 0.6756(2) 0.12457(9) 0.0275(4) Uani 1 1 d .
H13A H 0.6352 0.7218 0.1021 0.033 Uiso 1 1 calc R
H13B H 0.5632 0.6526 0.0909 0.033 Uiso 1 1 calc R
C14 C 0.61705(8) 0.5261(2) 0.15970(8) 0.0260(4) Uani 1 1 d .
O14 O 0.58868(6) 0.48252(15) 0.21007(6) 0.0291(3) Uani 1 1 d .
N15 N 0.66596(8) 0.44457(19) 0.13381(8) 0.0321(3) Uani 1 1 d D
H15 H 0.6857(10) 0.482(3) 0.0974(7) 0.041(6) Uiso 1 1 d D
C16 C 0.68284(11) 0.2937(3) 0.16135(10) 0.0409(5) Uani 1 1 d .
H16A H 0.7187 0.2481 0.1349 0.049 Uiso 1 1 calc R
H16B H 0.6445 0.2241 0.1575 0.049 Uiso 1 1 calc R
C17 C 0.70319(11) 0.3001(3) 0.23059(12) 0.0410(5) Uani 1 1 d .
C18 C 0.71904(12) 0.3026(4) 0.28622(13) 0.0596(8) Uani 1 1 d .
H18 H 0.7319 0.3047 0.3312 0.072 Uiso 1 1 calc R
C19 C 0.37623(8) 0.6752(2) 0.15518(9) 0.0264(4) Uani 1 1 d .
H19A H 0.3534 0.7213 0.1169 0.032 Uiso 1 1 calc R
H19B H 0.3435 0.6548 0.1901 0.032 Uiso 1 1 calc R
C20 C 0.40871(8) 0.5238(2) 0.13480(8) 0.0244(3) Uani 1 1 d .
O20 O 0.45911(6) 0.47759(15) 0.16194(6) 0.0283(3) Uani 1 1 d .
N21 N 0.37927(8) 0.44183(18) 0.08773(7) 0.0288(3) Uani 1 1 d D
H21 H 0.3426(7) 0.473(3) 0.0673(11) 0.048(7) Uiso 1 1 d D
C22 C 0.40035(10) 0.2835(2) 0.07317(10) 0.0352(4) Uani 1 1 d .
H22A H 0.3724 0.2408 0.0377 0.042 Uiso 1 1 calc R
H22B H 0.3939 0.2187 0.1129 0.042 Uiso 1 1 calc R
C23 C 0.46883(11) 0.2726(2) 0.05258(10) 0.0354(4) Uani 1 1 d .
C24 C 0.52471(12) 0.2601(3) 0.03901(11) 0.0463(6) Uani 1 1 d .
H24 H 0.5696 0.2500 0.0281 0.056 Uiso 1 1 calc R
Cl Cl 0.78996(2) 0.58323(5) -0.00349(2) 0.02982(12) Uani 1 1 d .
O1 O 0.72340(7) 0.59896(19) 0.01852(8) 0.0433(4) Uani 1 1 d .
O2 O 0.82405(9) 0.4788(2) 0.03894(9) 0.0573(5) Uani 1 1 d .
O3 O 0.78924(9) 0.5261(2) -0.06999(8) 0.0528(4) Uani 1 1 d .
O4 O 0.82058(8) 0.73330(19) -0.00178(8) 0.0448(4) Uani 1 1 d .
O30 O 0.5000 0.2123(3) 0.2500 0.0484(7) Uani 1 2 d S

loop_
_atom_site_aniso_label
_atom_site_aniso_U_11
_atom_site_aniso_U_22
_atom_site_aniso_U_33
_atom_site_aniso_U_23
_atom_site_aniso_U_13
_atom_site_aniso_U_12
Cd 0.02186(13) 0.02507(13) 0.01932(13) 0.000 -0.00023(5) 0.000
N1 0.0243(7) 0.0249(7) 0.0217(7) 0.0028(6) 0.0006(6) 0.0013(6)
C2 0.0302(10) 0.0255(9) 0.0278(9) 0.0074(7) 0.0008(7) 0.0012(7)
C3 0.0302(10) 0.0304(9) 0.0228(9) 0.0057(7) 0.0001(7) 0.0042(7)
N4 0.0246(7) 0.0246(7) 0.0213(7) -0.0001(6) 0.0002(6) 0.0029(6)
C5 0.0304(9) 0.0246(8) 0.0269(9) -0.0005(7) 0.0003(7) 0.0059(7)
C6 0.0269(9) 0.0274(9) 0.0267(9) -0.0041(7) 0.0007(7) 0.0043(7)
C13 0.0297(9) 0.0297(8) 0.0232(8) 0.0032(7) 0.0033(7) 0.0027(7)
C14 0.0248(8) 0.0290(9) 0.0241(8) -0.0001(7) -0.0014(7) 0.0000(7)
O14 0.0267(6) 0.0318(7) 0.0287(6) 0.0058(5) 0.0041(5) 0.0027(5)
N15 0.0346(8) 0.0356(8) 0.0260(8) 0.0024(7) 0.0065(6) 0.0071(7)
C16 0.0493(12) 0.0357(11) 0.0377(11) -0.0013(9) -0.0016(9) 0.0153(9)
C17 0.0337(11) 0.0483(13) 0.0410(12) 0.0069(11) 0.0051(9) 0.0145(10)
C18 0.0398(12) 0.101(2) 0.0377(13) 0.0088(14) 0.0043(10) 0.0288(14)
C19 0.0246(8) 0.0287(9) 0.0260(9) -0.0028(7) -0.0034(7) 0.0039(7)
C20 0.0263(8) 0.0269(9) 0.0201(8) 0.0001(7) -0.0003(6) 0.0007(7)
O20 0.0294(6) 0.0310(7) 0.0244(6) -0.0038(5) -0.0056(5) 0.0061(5)
N21 0.0270(7) 0.0316(8) 0.0277(8) -0.0045(6) -0.0048(6) 0.0012(6)
C22 0.0394(10) 0.0297(9) 0.0364(10) -0.0084(8) -0.0010(8) -0.0010(8)
C23 0.0443(12) 0.0360(10) 0.0259(9) -0.0064(8) -0.0042(8) 0.0059(9)
C24 0.0430(13) 0.0624(15) 0.0337(11) -0.0088(10) -0.0004(9) 0.0127(12)
Cl 0.0275(2) 0.0357(2) 0.0263(2) 0.00006(17) 0.00047(15) 0.00116(17)
O1 0.0314(8) 0.0516(9) 0.0470(9) 0.0062(7) 0.0098(6) 0.0004(7)
O2 0.0613(11) 0.0511(10) 0.0594(11) 0.0033(8) -0.0233(9) 0.0178(9)
O3 0.0674(11) 0.0608(10) 0.0302(8) -0.0112(7) 0.0073(7) -0.0076(9)
O4 0.0447(8) 0.0441(8) 0.0456(8) -0.0009(7) 0.0010(6) -0.0139(7)
O30 0.0579(17) 0.0245(12) 0.0626(17) 0.000 -0.0034(9) 0.000

loop_
_atom_type_symbol
_atom_type_description
_atom_type_scat_dispersion_real
_atom_type_scat_dispersion_imag
_atom_type_scat_source
C C 0.0181 0.0091 'International Tables Vol C Tables 4.2.6.8 and 6.1.1.4'
H H 0.0000 0.0000 'International Tables Vol C Tables 4.2.6.8 and 6.1.1.4'
N N 0.0311 0.0180 'International Tables Vol C Tables 4.2.6.8 and 6.1.1.4'
O O 0.0492 0.0322 'International Tables Vol C Tables 4.2.6.8 and 6.1.1.4'
Cl Cl 0.3639 0.7018 'International Tables Vol C Tables 4.2.6.8 and 6.1.1.4'
Cd Cd 0.1185 4.6533 'International Tables Vol C Tables 4.2.6.8 and 6.1.1.4'

loop_
_geom_angle_atom_site_label_1
_geom_angle_atom_site_label_2
_geom_angle_atom_site_label_3
_geom_angle
_geom_angle_site_symmetry_1
_geom_angle_site_symmetry_3
O14 Cd O14 112.44(6) . 3_655
O14 Cd O20 72.26(4) . .
O14 Cd O20 70.70(4) 3_655 .
O14 Cd O20 70.70(4) . 3_655
O14 Cd O20 72.26(4) 3_655 3_655
O20 Cd O20 110.33(6) . 3_655
O14 Cd N4 90.81(5) . 3_655
O14 Cd N4 124.44(4) 3_655 3_655
O20 Cd N4 161.47(5) . 3_655
O20 Cd N4 69.35(5) 3_655 3_655
O14 Cd N4 124.44(4) . .
O14 Cd N4 90.81(5) 3_655 .
O20 Cd N4 69.35(5) . .
O20 Cd N4 161.47(5) 3_655 .
N4 Cd N4 117.17(7) 3_655 .
O14 Cd N1 68.26(5) . .
O14 Cd N1 160.53(5) 3_655 .
O20 Cd N1 91.89(5) . .
O20 Cd N1 123.72(4) 3_655 .
N4 Cd N1 74.42(5) 3_655 .
N4 Cd N1 74.45(6) . .
O14 Cd N1 160.53(5) . 3_655
O14 Cd N1 68.26(5) 3_655 3_655
O20 Cd N1 123.72(4) . 3_655
O20 Cd N1 91.89(5) 3_655 3_655
N4 Cd N1 74.45(6) 3_655 3_655
N4 Cd N1 74.42(5) . 3_655
N1 Cd N1 118.04(7) . 3_655
C13 N1 C6 109.38(14) . 3_655
C13 N1 C2 111.94(14) . .
C6 N1 C2 111.59(14) 3_655 .
C13 N1 Cd 107.84(10) . .
C6 N1 Cd 108.18(10) 3_655 .
C2 N1 Cd 107.76(10) . .
N1 C2 C3 111.93(15) . .
N4 C3 C2 113.25(15) . .
C19 N4 C5 111.60(14) . .
C19 N4 C3 109.18(14) . .
C5 N4 C3 111.65(14) . .
C19 N4 Cd 107.17(10) . .
C5 N4 Cd 108.37(10) . .
C3 N4 Cd 108.73(10) . .
N4 C5 C6 112.15(14) . .
N1 C6 C5 112.67(15) 3_655 .
N1 C13 C14 108.83(14) . .
O14 C14 N15 121.36(17) . .
O14 C14 C13 121.01(16) . .
N15 C14 C13 117.62(15) . .
C14 O14 Cd 117.95(11) . .
C14 N15 C16 119.88(16) . .
N15 C16 C17 113.66(18) . .
C18 C17 C16 178.8(3) . .
N4 C19 C20 109.83(14) . .
O20 C20 N21 121.76(16) . .
O20 C20 C19 121.37(15) . .
N21 C20 C19 116.85(15) . .
C20 O20 Cd 115.97(11) . .
C20 N21 C22 120.43(15) . .
N21 C22 C23 113.57(17) . .
C24 C23 C22 176.6(2) . .
O2 Cl O3 110.80(11) . .
O2 Cl O4 109.84(11) . .
O3 Cl O4 109.60(10) . .
O2 Cl O1 109.59(11) . .
O3 Cl O1 108.27(10) . .
O4 Cl O1 108.69(10) . .

loop_
_geom_bond_atom_site_label_1
_geom_bond_atom_site_label_2
_geom_bond_distance
_geom_bond_site_symmetry_2
Cd O14 2.3915(12) .
Cd O14 2.3915(12) 3_655
Cd O20 2.4024(12) .
Cd O20 2.4024(12) 3_655
Cd N4 2.4380(15) 3_655
Cd N4 2.4380(15) .
Cd N1 2.4762(15) .
Cd N1 2.4762(15) 3_655
N1 C13 1.468(2) .
N1 C6 1.478(2) 3_655
N1 C2 1.481(2) .
C2 C3 1.522(3) .
C3 N4 1.481(2) .
N4 C19 1.471(2) .
N4 C5 1.479(2) .
C5 C6 1.529(3) .
C6 N1 1.478(2) 3_655
C13 C14 1.529(2) .
C14 O14 1.233(2) .
C14 N15 1.331(2) .
N15 C16 1.456(3) .
C16 C17 1.465(3) .
C17 C18 1.174(4) .
C19 C20 1.522(2) .
C20 O20 1.235(2) .
C20 N21 1.332(2) .
N21 C22 1.461(2) .
C22 C23 1.466(3) .
C23 C24 1.181(4) .
Cl O2 1.4271(16) .
Cl O3 1.4355(16) .
Cl O4 1.4375(16) .
Cl O1 1.4400(15) .
